data_2235766
loop_
_publ_author_name
'Li, Xiaofei'
'Tong, Yan'

_publ_section_title
;
 (<i>R</i>*)-Methyl 2-(2,6-dimethoxy-3,5-dinitrobenzamido)propanoate
;
_journal_coeditor_code BX2416
_journal_issue 8
_journal_name_full 'Acta Crystallographica Section E'
_journal_page_first o2386
_journal_paper_doi 10.1107/S1600536812029935
_journal_volume 68
_journal_year 2012
_chemical_formula_iupac 'C13 H15 N3 O9'
_chemical_formula_moiety 'C13 H15 N3 O9'
_chemical_formula_sum 'C13 H15 N3 O9'
_chemical_formula_weight 357.28
_chemical_name_systematic
;
(<i>R</i>*)-Methyl 2-(2,6-dimethoxy-3,5-dinitrobenzamido)propanoate
;
_space_group_IT_number 19
_symmetry_cell_setting orthorhombic
_symmetry_space_group_name_Hall 'P 2ac 2ab'
_symmetry_space_group_name_H-M 'P 21 21 21'
_atom_sites_solution_hydrogens geom
_atom_sites_solution_primary direct
_atom_sites_solution_secondary difmap
_audit_creation_method SHELXL-97
_cell_angle_alpha 90.00
_cell_angle_beta 90.00
_cell_angle_gamma 90.00
_cell_formula_units_Z 4
_cell_length_a 4.6933(10)
_cell_length_b 17.501(3)
_cell_length_c 19.917(4)
_cell_measurement_reflns_used 9565
_cell_measurement_temperature 296(2)
_cell_measurement_theta_max 27.49
_cell_measurement_theta_min 0.99
_cell_volume 1635.9(6)
_computing_cell_refinement 'APEX2 (Bruker, 2007)'
_computing_data_collection 'APEX2 (Bruker, 2007)'
_computing_data_reduction 'SAINT (Bruker, 2007)'
_computing_molecular_graphics 'SHELXTL (Sheldrick, 2008)'
_computing_publication_material
;
SHELXTL (Sheldrick, 2008) and publCIF (Westrip, 2010)
;
_computing_structure_refinement 'SHELXTL (Sheldrick, 2008)'
_computing_structure_solution 'SHELXTL (Sheldrick, 2008)'
_diffrn_ambient_temperature 296(2)
_diffrn_measured_fraction_theta_full 0.994
_diffrn_measured_fraction_theta_max 0.994
_diffrn_measurement_device_type 'Bruker APEXII CCD area-detector'
_diffrn_measurement_method '\f and \w scans'
_diffrn_radiation_monochromator graphite
_diffrn_radiation_source 'fine-focus sealed tube'
_diffrn_radiation_type MoK\a
_diffrn_radiation_wavelength 0.71073
_diffrn_reflns_av_R_equivalents 0.0254
_diffrn_reflns_av_sigmaI/netI 0.0335
_diffrn_reflns_limit_h_max 6
_diffrn_reflns_limit_h_min -5
_diffrn_reflns_limit_k_max 15
_diffrn_reflns_limit_k_min -22
_diffrn_reflns_limit_l_max 25
_diffrn_reflns_limit_l_min -25
_diffrn_reflns_number 9526
_diffrn_reflns_theta_full 27.49
_diffrn_reflns_theta_max 27.49
_diffrn_reflns_theta_min 2.33
_exptl_absorpt_coefficient_mu 0.125
_exptl_absorpt_correction_T_max 0.9889
_exptl_absorpt_correction_T_min 0.9624
_exptl_absorpt_correction_type multi-scan
_exptl_absorpt_process_details '(SADABS; Sheldrick, 1996)'
_exptl_crystal_colour yellow
_exptl_crystal_density_diffrn 1.451
_exptl_crystal_density_method 'not measured'
_exptl_crystal_description Block
_exptl_crystal_F_000 744
_exptl_crystal_size_max 0.31
_exptl_crystal_size_mid 0.30
_exptl_crystal_size_min 0.09
_refine_diff_density_max 0.218
_refine_diff_density_min -0.170
_refine_ls_extinction_method none
_refine_ls_goodness_of_fit_ref 1.033
_refine_ls_hydrogen_treatment constr
_refine_ls_matrix_type full
_refine_ls_number_parameters 226
_refine_ls_number_reflns 3683
_refine_ls_number_restraints 0
_refine_ls_restrained_S_all 1.033
_refine_ls_R_factor_all 0.0630
_refine_ls_R_factor_gt 0.0454
_refine_ls_shift/su_max 0.002
_refine_ls_shift/su_mean 0.000
_refine_ls_structure_factor_coef Fsqd
_refine_ls_weighting_details 'calc w=1/[\s^2^(Fo^2^)+(0.1000P)^2^+0.0000P] where P=(Fo^2^+2Fc^2^)/3'
_refine_ls_weighting_scheme calc
_refine_ls_wR_factor_gt 0.1402
_refine_ls_wR_factor_ref 0.1532
_reflns_number_gt 2824
_reflns_number_total 3683
_reflns_threshold_expression I>2\s(I)
_cod_data_source_file bx2416.cif
_cod_data_source_block I
_cod_database_code 2235766
_cod_database_fobs_code 2235766

loop_
_symmetry_equiv_pos_as_xyz
'x, y, z'
'x+1/2, -y+1/2, -z'
'-x, y+1/2, -z+1/2'
'-x+1/2, -y, z+1/2'

loop_
_atom_site_type_symbol
_atom_site_label
_atom_site_fract_x
_atom_site_fract_y
_atom_site_fract_z
_atom_site_U_iso_or_equiv
_atom_site_adp_type
_atom_site_calc_flag
_atom_site_refinement_flags
_atom_site_occupancy
_atom_site_symmetry_multiplicity
C C1 0.7640(5) 1.00166(13) 0.58894(9) 0.0458(5) Uani d . 1 1
H H1A 0.8771 1.0043 0.6272 0.055 Uiso calc R 1 1
C C2 0.6630(5) 1.06770(14) 0.56054(9) 0.0443(5) Uani d . 1 1
C C3 0.4986(5) 1.06566(13) 0.50149(9) 0.0415(5) Uani d . 1 1
C C4 0.4388(4) 0.99479(13) 0.47345(9) 0.0376(4) Uani d . 1 1
C C5 0.5350(5) 0.92644(13) 0.50238(10) 0.0412(5) Uani d . 1 1
C C6 0.6998(5) 0.93146(13) 0.56147(9) 0.0424(5) Uani d . 1 1
C C7 0.6194(8) 1.17734(18) 0.44049(16) 0.0750(9) Uani d . 1 1
H H7A 0.5299 1.2192 0.4176 0.113 Uiso calc R 1 1
H H7B 0.7360 1.1493 0.4095 0.113 Uiso calc R 1 1
H H7C 0.7360 1.1967 0.4763 0.113 Uiso calc R 1 1
C C8 0.0896(12) 1.1761(2) 0.26985(16) 0.1048(14) Uani d . 1 1
H H8A 0.1719 1.2205 0.2905 0.157 Uiso calc R 1 1
H H8B -0.1055 1.1712 0.2836 0.157 Uiso calc R 1 1
H H8C 0.0984 1.1813 0.2219 0.157 Uiso calc R 1 1
C C9 0.6995(7) 0.81397(17) 0.44691(14) 0.0634(7) Uani d . 1 1
H H9A 0.6247 0.7695 0.4248 0.095 Uiso calc R 1 1
H H9B 0.8128 0.7985 0.4847 0.095 Uiso calc R 1 1
H H9C 0.8154 0.8424 0.4160 0.095 Uiso calc R 1 1
C C10 0.3449(5) 0.97587(18) 0.28526(10) 0.0609(7) Uani d . 1 1
H H10A 0.5105 0.9771 0.2553 0.073 Uiso calc R 1 1
C C11 0.1574(6) 1.04345(19) 0.26521(11) 0.0605(7) Uani d . 1 1
C C12 0.2859(4) 0.99044(13) 0.40660(10) 0.0414(5) Uani d . 1 1
C C13 0.2023(7) 0.8995(2) 0.27420(14) 0.0836(10) Uani d . 1 1
H H13A 0.3295 0.8592 0.2875 0.125 Uiso calc R 1 1
H H13B 0.1556 0.8938 0.2275 0.125 Uiso calc R 1 1
H H13C 0.0314 0.8968 0.3006 0.125 Uiso calc R 1 1
N N1 0.7169(6) 1.13899(13) 0.59792(10) 0.0603(6) Uani d . 1 1
N N2 0.7960(5) 0.86403(13) 0.59826(9) 0.0540(5) Uani d . 1 1
N N3 0.4560(4) 0.98513(13) 0.35366(8) 0.0513(5) Uani d . 1 1
H H3A 0.6373 0.9872 0.3596 0.062 Uiso calc R 1 1
O O1 -0.0446(5) 1.03749(15) 0.22813(10) 0.0861(7) Uani d . 1 1
O O2 0.0251(3) 0.99289(11) 0.40308(7) 0.0561(5) Uani d . 1 1
O O3 0.2451(5) 1.10947(14) 0.29000(8) 0.0787(6) Uani d . 1 1
O O4 0.4046(4) 1.12770(10) 0.46763(8) 0.0550(5) Uani d . 1 1
O O5 0.4680(4) 0.86110(9) 0.46968(8) 0.0529(4) Uani d . 1 1
O O6 0.9142(7) 1.13948(14) 0.63661(12) 0.1064(10) Uani d . 1 1
O O7 0.5635(7) 1.19271(14) 0.58904(12) 0.0949(8) Uani d . 1 1
O O8 1.0181(5) 0.87020(14) 0.63012(10) 0.0811(7) Uani d . 1 1
O O9 0.6518(5) 0.80595(12) 0.59661(10) 0.0734(6) Uani d . 1 1

loop_
_atom_site_aniso_label
_atom_site_aniso_U_11
_atom_site_aniso_U_22
_atom_site_aniso_U_33
_atom_site_aniso_U_12
_atom_site_aniso_U_13
_atom_site_aniso_U_23
C1 0.0423(11) 0.0649(13) 0.0303(8) -0.0062(11) -0.0056(8) 0.0043(10)
C2 0.0437(11) 0.0547(13) 0.0345(9) -0.0068(10) -0.0009(9) -0.0023(9)
C3 0.0314(10) 0.0576(13) 0.0354(9) -0.0007(10) 0.0013(9) 0.0037(9)
C4 0.0228(8) 0.0588(12) 0.0310(8) 0.0009(9) 0.0004(7) 0.0008(9)
C5 0.0260(9) 0.0566(13) 0.0410(10) -0.0022(9) 0.0015(9) -0.0031(9)
C6 0.0336(11) 0.0581(13) 0.0354(9) 0.0022(10) 0.0008(9) 0.0048(9)
C7 0.078(2) 0.0735(19) 0.0740(17) 0.0061(16) 0.0089(16) 0.0259(14)
C8 0.129(4) 0.123(3) 0.0616(17) 0.032(3) -0.001(2) 0.0052(19)
C9 0.0620(18) 0.0638(16) 0.0644(14) 0.0038(13) 0.0064(14) -0.0134(12)
C10 0.0324(11) 0.118(2) 0.0326(9) -0.0047(13) 0.0007(9) -0.0132(12)
C11 0.0410(12) 0.110(2) 0.0305(9) -0.0086(14) -0.0010(10) 0.0026(12)
C12 0.0239(10) 0.0637(14) 0.0365(9) -0.0017(9) -0.0035(7) -0.0036(10)
C13 0.068(2) 0.125(3) 0.0582(15) -0.001(2) -0.0094(16) -0.0271(17)
N1 0.0736(16) 0.0621(14) 0.0453(10) -0.0049(12) -0.0063(12) -0.0047(10)
N2 0.0506(12) 0.0682(14) 0.0431(10) 0.0058(11) -0.0007(10) 0.0072(9)
N3 0.0228(8) 0.0949(15) 0.0361(8) -0.0030(9) -0.0030(7) -0.0052(9)
O1 0.0594(12) 0.1340(19) 0.0649(11) -0.0156(13) -0.0300(11) 0.0121(12)
O2 0.0222(7) 0.1020(13) 0.0441(7) -0.0014(8) -0.0028(6) -0.0035(9)
O3 0.0758(14) 0.1116(17) 0.0487(9) 0.0014(14) -0.0148(10) -0.0017(10)
O4 0.0494(10) 0.0585(10) 0.0571(9) 0.0025(7) -0.0093(8) 0.0101(8)
O5 0.0432(9) 0.0580(9) 0.0576(9) -0.0037(8) -0.0076(8) -0.0111(7)
O6 0.139(3) 0.0824(15) 0.0981(15) -0.0124(16) -0.0724(18) -0.0102(12)
O7 0.110(2) 0.0825(15) 0.0920(14) 0.0233(15) -0.0242(16) -0.0324(12)
O8 0.0694(14) 0.0956(15) 0.0782(13) 0.0171(12) -0.0322(12) 0.0102(11)
O9 0.0795(14) 0.0658(12) 0.0747(12) -0.0045(11) -0.0042(11) 0.0178(10)

loop_
_atom_type_symbol
_atom_type_description
_atom_type_scat_dispersion_real
_atom_type_scat_dispersion_imag
_atom_type_scat_source
C C 0.0033 0.0016 'International Tables Vol C Tables 4.2.6.8 and 6.1.1.4'
H H 0.0000 0.0000 'International Tables Vol C Tables 4.2.6.8 and 6.1.1.4'
N N 0.0061 0.0033 'International Tables Vol C Tables 4.2.6.8 and 6.1.1.4'
O O 0.0106 0.0060 'International Tables Vol C Tables 4.2.6.8 and 6.1.1.4'

loop_
_geom_angle_atom_site_label_1
_geom_angle_atom_site_label_2
_geom_angle_atom_site_label_3
_geom_angle
C2 C1 C6 120.80(18)
C2 C1 H1A 119.6
C6 C1 H1A 119.6
C1 C2 C3 120.86(19)
C1 C2 N1 116.46(19)
C3 C2 N1 122.5(2)
O4 C3 C4 116.79(17)
O4 C3 C2 125.1(2)
C4 C3 C2 118.00(18)
C3 C4 C5 122.10(17)
C3 C4 C12 119.61(18)
C5 C4 C12 118.10(19)
O5 C5 C4 116.62(18)
O5 C5 C6 125.6(2)
C4 C5 C6 117.79(19)
C1 C6 C5 120.4(2)
C1 C6 N2 116.97(18)
C5 C6 N2 122.5(2)
O4 C7 H7A 109.5
O4 C7 H7B 109.5
H7A C7 H7B 109.5
O4 C7 H7C 109.5
H7A C7 H7C 109.5
H7B C7 H7C 109.5
O3 C8 H8A 109.5
O3 C8 H8B 109.5
H8A C8 H8B 109.5
O3 C8 H8C 109.5
H8A C8 H8C 109.5
H8B C8 H8C 109.5
O5 C9 H9A 109.5
O5 C9 H9B 109.5
H9A C9 H9B 109.5
O5 C9 H9C 109.5
H9A C9 H9C 109.5
H9B C9 H9C 109.5
N3 C10 C13 113.0(2)
N3 C10 C11 111.2(2)
C13 C10 C11 113.1(2)
N3 C10 H10A 106.3
C13 C10 H10A 106.3
C11 C10 H10A 106.3
O1 C11 O3 123.3(3)
O1 C11 C10 123.1(3)
O3 C11 C10 113.6(2)
O2 C12 N3 123.90(18)
O2 C12 C4 121.40(18)
N3 C12 C4 114.68(16)
C10 C13 H13A 109.5
C10 C13 H13B 109.5
H13A C13 H13B 109.5
C10 C13 H13C 109.5
H13A C13 H13C 109.5
H13B C13 H13C 109.5
O7 N1 O6 123.4(2)
O7 N1 C2 119.1(2)
O6 N1 C2 117.4(2)
O9 N2 O8 124.0(2)
O9 N2 C6 119.2(2)
O8 N2 C6 116.8(2)
C12 N3 C10 122.15(17)
C12 N3 H3A 118.9
C10 N3 H3A 118.9
C11 O3 C8 116.6(3)
C3 O4 C7 116.4(2)
C5 O5 C9 117.5(2)

loop_
_geom_bond_atom_site_label_1
_geom_bond_atom_site_label_2
_geom_bond_distance
C1 C2 1.371(3)
C1 C6 1.378(3)
C1 H1A 0.9300
C2 C3 1.407(3)
C2 N1 1.475(3)
C3 O4 1.352(3)
C3 C4 1.389(3)
C4 C5 1.402(3)
C4 C12 1.514(3)
C5 O5 1.353(3)
C5 C6 1.411(3)
C6 N2 1.461(3)
C7 O4 1.436(4)
C7 H7A 0.9600
C7 H7B 0.9600
C7 H7C 0.9600
C8 O3 1.433(4)
C8 H8A 0.9600
C8 H8B 0.9600
C8 H8C 0.9600
C9 O5 1.438(3)
C9 H9A 0.9600
C9 H9B 0.9600
C9 H9C 0.9600
C10 N3 1.468(3)
C10 C13 1.512(5)
C10 C11 1.527(4)
C10 H10A 0.9800
C11 O1 1.207(3)
C11 O3 1.322(4)
C12 O2 1.227(2)
C12 N3 1.326(3)
C13 H13A 0.9600
C13 H13B 0.9600
C13 H13C 0.9600
N1 O7 1.197(3)
N1 O6 1.205(3)
N2 O9 1.222(3)
N2 O8 1.225(3)
N3 H3A 0.8600

loop_
_geom_hbond_atom_site_label_D
_geom_hbond_atom_site_label_H
_geom_hbond_atom_site_label_A
_geom_hbond_site_symmetry_A
_geom_hbond_distance_DH
_geom_hbond_distance_HA
_geom_hbond_distance_DA
_geom_hbond_angle_DHA
_geom_hbond_publ_flag
N3 H3A O2 1_655 0.86 2.02 2.850(2) 162 yes
